data_7708400
loop_
_publ_author_name
'Lu, Ying'
'Zhang, Tong'
'Zhang, Yue-Xian'
'Sang, Xiao-Jing'
'Su, Fang'
'Zhu, Zaiming'
'Zhang, Lan-Cui'

_publ_section_title
;
 A POM-based copper-coordination polymer crystal material for phenolic
 compound degradation by immobilizing horseradish peroxidase
;
_journal_name_full 'Dalton Transactions'
_journal_paper_doi 10.1039/D1DT02644E
_journal_year 2021
_chemical_formula_moiety 'C40 H32 Cu4 N8 O22 W6,6H2O'
_chemical_formula_sum 'C40 H44 Cu4 N8 O28 W6'
_chemical_formula_weight 2442.09
_space_group_crystal_system triclinic
_space_group_IT_number 2
_space_group_name_Hall '-P 1'
_space_group_name_H-M_alt 'P -1'
_atom_sites_solution_hydrogens geom
_audit_creation_method SHELXL-2014/7
_audit_update_record
;
2021-07-01 deposited with the CCDC.	2021-09-23 downloaded from the CCDC.
;
_cell_angle_alpha 102.388(12)
_cell_angle_beta 106.875(11)
_cell_angle_gamma 109.768(11)
_cell_formula_units_Z 1
_cell_length_a 9.244(7)
_cell_length_b 12.797(9)
_cell_length_c 13.879(11)
_cell_measurement_reflns_used 3056
_cell_measurement_temperature 296(2)
_cell_measurement_theta_max 27.30
_cell_measurement_theta_min 2.42
_cell_volume 1386.5(18)
_computing_cell_refinement 'SMART (Bruker, 2005)'
_computing_data_collection 'SMART (Bruker, 2005)'
_computing_data_reduction SAINT
_computing_molecular_graphics 'SHELXTL (Sheldrick, 1997a)'
_computing_publication_material SHELXTL
_computing_structure_refinement 'SHELXL-2014/7 (Sheldrick, 2014)'
_computing_structure_solution 'SHELXS-97 (Sheldrick, 1990)'
_diffrn_ambient_temperature 296(2)
_diffrn_measured_fraction_theta_full 0.986
_diffrn_measured_fraction_theta_max 0.986
_diffrn_measurement_device_type 'CCD area detector'
_diffrn_measurement_method 'phi and omega scans'
_diffrn_radiation_type MoK\a
_diffrn_radiation_wavelength 0.71073
_diffrn_reflns_av_R_equivalents 0.0310
_diffrn_reflns_av_unetI/netI 0.0607
_diffrn_reflns_Laue_measured_fraction_full 0.986
_diffrn_reflns_Laue_measured_fraction_max 0.986
_diffrn_reflns_limit_h_max 10
_diffrn_reflns_limit_h_min -10
_diffrn_reflns_limit_k_max 15
_diffrn_reflns_limit_k_min -11
_diffrn_reflns_limit_l_max 11
_diffrn_reflns_limit_l_min -16
_diffrn_reflns_number 6929
_diffrn_reflns_point_group_measured_fraction_full 0.986
_diffrn_reflns_point_group_measured_fraction_max 0.986
_diffrn_reflns_theta_full 24.999
_diffrn_reflns_theta_max 24.999
_diffrn_reflns_theta_min 1.803
_exptl_absorpt_coefficient_mu 13.982
_exptl_absorpt_correction_T_max 0.483
_exptl_absorpt_correction_T_min 0.356
_exptl_absorpt_correction_type multi-scan
_exptl_absorpt_process_details '(SADABS; Sheldrick, 2003)'
_exptl_crystal_colour green
_exptl_crystal_density_diffrn 2.925
_exptl_crystal_description block
_exptl_crystal_F_000 1124
_exptl_crystal_size_max 0.093
_exptl_crystal_size_mid 0.072
_exptl_crystal_size_min 0.061
_refine_diff_density_max 2.338
_refine_diff_density_min -1.781
_refine_diff_density_rms 0.248
_refine_ls_extinction_method none
_refine_ls_goodness_of_fit_ref 1.005
_refine_ls_hydrogen_treatment constr
_refine_ls_matrix_type full
_refine_ls_number_parameters 378
_refine_ls_number_reflns 4809
_refine_ls_number_restraints 0
_refine_ls_restrained_S_all 1.005
_refine_ls_R_factor_all 0.0528
_refine_ls_R_factor_gt 0.0354
_refine_ls_shift/su_max 0.001
_refine_ls_shift/su_mean 0.000
_refine_ls_structure_factor_coef Fsqd
_refine_ls_weighting_details 'w=1/[\s^2^(Fo^2^)+(0.0437P)^2^] where P=(Fo^2^+2Fc^2^)/3'
_refine_ls_weighting_scheme calc
_refine_ls_wR_factor_gt 0.0817
_refine_ls_wR_factor_ref 0.0882
_reflns_Friedel_coverage 0.000
_reflns_number_gt 3809
_reflns_number_total 4809
_reflns_threshold_expression 'I > 2\s(I)'
_cod_data_source_file d1dt02644e2.cif
_cod_data_source_block compound_2
_cod_depositor_comments
;
The following automatic conversions were performed:

data item '_exptl_absorpt_correction_type' value 'Multi-scan' was
changed to 'multi-scan' in accordance with the
/home/data/users/saulius/crontab/automatic-downloads/rss-feeds/RSC/lib/dictionaries/cif_core.dic
dictionary named 'cif_core.dic' version 2.4.2 last updated on
2011-04-26.

Automatic conversion script
Id: cif_fix_values 7556 2019-12-06 15:28:31Z antanas 
;
_cod_original_cell_volume 1386.6(18)
_cod_database_code 7708400
_shelx_shelxl_version_number 2014/7
_shelx_space_group_comment
;
The symmetry employed for this shelxl refinement is uniquely defined
by the following loop, which should always be used as a source of
symmetry information in preference to the above space-group names.
They are only intended as comments.
;
_shelx_estimated_absorpt_t_min 0.356
_shelx_estimated_absorpt_t_max 0.483

loop_
_space_group_symop_operation_xyz
'x, y, z'
'-x, -y, -z'

loop_
_atom_site_label
_atom_site_type_symbol
_atom_site_fract_x
_atom_site_fract_y
_atom_site_fract_z
_atom_site_U_iso_or_equiv
_atom_site_adp_type
_atom_site_occupancy
_atom_site_site_symmetry_order
_atom_site_calc_flag
_atom_site_refinement_flags_posn
_atom_site_refinement_flags_adp
_atom_site_refinement_flags_occupancy
_atom_site_disorder_assembly
_atom_site_disorder_group
W1 W 1.08955(5) 0.63429(3) 0.48544(3) 0.01589(12) Uani 1 1 d . . . . .
W2 W 0.70865(5) 0.43883(4) 0.31554(3) 0.01862(12) Uani 1 1 d . . . . .
W3 W 1.04831(5) 0.69381(4) 0.71937(3) 0.02121(13) Uani 1 1 d . . . . .
Cu1 Cu 0.76968(16) 0.70424(11) 0.51271(10) 0.0226(3) Uani 1 1 d . . . . .
Cu2 Cu 0.93861(15) 0.52829(11) 0.17463(10) 0.0238(3) Uani 1 1 d . . . . .
O1 O 0.8331(8) 0.5939(6) 0.4308(5) 0.0164(14) Uani 1 1 d . . . . .
O2 O 0.7552(9) 0.5029(6) 0.2178(5) 0.0244(16) Uani 1 1 d . . . . .
O3 O 1.1069(9) 0.7493(6) 0.5978(5) 0.0241(16) Uani 1 1 d . . . . .
O4 O 1.0188(9) 0.6004(6) 0.7994(5) 0.0260(17) Uani 1 1 d . . . . .
O5 O 0.7114(8) 0.2954(6) 0.2496(5) 0.0263(17) Uani 1 1 d . . . . .
O6 O 1.1329(9) 0.7000(6) 0.3942(5) 0.0247(16) Uani 1 1 d . . . . .
O7 O 1.2833(8) 0.6221(6) 0.5508(5) 0.0198(15) Uani 1 1 d . . . . .
O8 O 0.9719(8) 0.4644(5) 0.3987(5) 0.0155(14) Uani 1 1 d . . . . .
O9 O 0.5009(8) 0.4131(6) 0.2857(5) 0.0269(17) Uani 1 1 d . . . . .
O10 O 1.1183(11) 0.8349(6) 0.8105(6) 0.039(2) Uani 1 1 d . . . . .
O11 O 0.8330(9) 0.6567(6) 0.6386(5) 0.0275(17) Uani 1 1 d . . . . .
N1 N 0.7242(11) 0.8330(8) 0.5919(7) 0.025(2) Uani 1 1 d . . . . .
N2 N 0.7978(10) 0.8099(8) 0.4228(7) 0.024(2) Uani 1 1 d . . . . .
N3 N 0.8687(11) 0.6179(8) 0.0837(7) 0.026(2) Uani 1 1 d . . . . .
N4 N 1.1454(11) 0.5969(8) 0.1500(7) 0.028(2) Uani 1 1 d . . . . .
C1 C 0.7231(14) 0.9180(10) 0.5493(9) 0.029(3) Uani 1 1 d . . . . .
C2 C 0.6894(15) 1.0105(11) 0.5932(10) 0.042(3) Uani 1 1 d . . . . .
H2A H 0.6929 1.0699 0.5641 0.050 Uiso 1 1 calc R U . . .
C3 C 0.6507(18) 1.0107(12) 0.6817(11) 0.051(4) Uani 1 1 d . . . . .
H3A H 0.6258 1.0708 0.7127 0.062 Uiso 1 1 calc R U . . .
C4 C 0.648(2) 0.9210(13) 0.7264(12) 0.059(4) Uani 1 1 d . . . . .
H4A H 0.6240 0.9216 0.7870 0.071 Uiso 1 1 calc R U . . .
C5 C 0.6831(16) 0.8313(11) 0.6756(10) 0.043(3) Uani 1 1 d . . . . .
H5A H 0.6775 0.7691 0.7012 0.052 Uiso 1 1 calc R U . . .
C6 C 0.7681(12) 0.9071(9) 0.4536(8) 0.023(2) Uani 1 1 d . . . . .
C7 C 0.7843(15) 0.9890(10) 0.4024(9) 0.035(3) Uani 1 1 d . . . . .
H7A H 0.7632 1.0542 0.4248 0.042 Uiso 1 1 calc R U . . .
C8 C 0.8326(15) 0.9721(10) 0.3167(9) 0.038(3) Uani 1 1 d . . . . .
H8A H 0.8433 1.0254 0.2801 0.045 Uiso 1 1 calc R U . . .
C9 C 0.8649(15) 0.8745(10) 0.2863(9) 0.037(3) Uani 1 1 d . . . . .
H9A H 0.9002 0.8629 0.2302 0.044 Uiso 1 1 calc R U . . .
C10 C 0.8440(12) 0.7938(10) 0.3405(8) 0.027(3) Uani 1 1 d . . . . .
H10A H 0.8628 0.7274 0.3186 0.032 Uiso 1 1 calc R U . . .
C11 C 0.9848(14) 0.6776(9) 0.0503(8) 0.028(3) Uani 1 1 d . . . . .
C12 C 0.9500(15) 0.7325(10) -0.0207(8) 0.031(3) Uani 1 1 d . . . . .
H12A H 1.0322 0.7733 -0.0420 0.037 Uiso 1 1 calc R U . . .
C13 C 0.7910(17) 0.7274(10) -0.0614(8) 0.040(3) Uani 1 1 d . . . . .
H13A H 0.7645 0.7644 -0.1102 0.047 Uiso 1 1 calc R U . . .
C14 C 0.6724(15) 0.6654(11) -0.0273(9) 0.039(3) Uani 1 1 d . . . . .
H14A H 0.5642 0.6594 -0.0539 0.047 Uiso 1 1 calc R U . . .
C15 C 0.7162(14) 0.6133(11) 0.0458(9) 0.036(3) Uani 1 1 d . . . . .
H15A H 0.6370 0.5735 0.0696 0.043 Uiso 1 1 calc R U . . .
C16 C 1.1482(13) 0.6705(9) 0.0928(8) 0.031(3) Uani 1 1 d . . . . .
C17 C 1.2896(17) 0.7300(10) 0.0770(10) 0.045(3) Uani 1 1 d . . . . .
H17A H 1.2890 0.7791 0.0364 0.054 Uiso 1 1 calc R U . . .
C18 C 1.4322(16) 0.7154(13) 0.1228(12) 0.057(4) Uani 1 1 d . . . . .
H18A H 1.5294 0.7560 0.1142 0.068 Uiso 1 1 calc R U . . .
C19 C 1.4304(14) 0.6401(13) 0.1816(10) 0.048(4) Uani 1 1 d . . . . .
H19A H 1.5258 0.6295 0.2123 0.057 Uiso 1 1 calc R U . . .
C20 C 1.2849(13) 0.5812(11) 0.1940(9) 0.035(3) Uani 1 1 d . . . . .
H20A H 1.2825 0.5302 0.2329 0.042 Uiso 1 1 calc R U . . .
O1W O 0.4866(9) 0.5932(7) 0.4385(6) 0.0362(19) Uani 1 1 d . . . . .
O2W O 0.4808(17) 0.1063(11) 0.0446(10) 0.099(4) Uiso 1 1 d . . . . .
O3W O 1.1288(17) 1.0157(11) 0.9598(11) 0.102(4) Uiso 1 1 d . . . . .

loop_
_atom_site_aniso_label
_atom_site_aniso_U_11
_atom_site_aniso_U_22
_atom_site_aniso_U_33
_atom_site_aniso_U_23
_atom_site_aniso_U_13
_atom_site_aniso_U_12
W1 0.0193(2) 0.0161(2) 0.0161(2) 0.00700(16) 0.01041(16) 0.00813(17)
W2 0.0181(2) 0.0236(2) 0.0167(2) 0.00842(17) 0.00853(16) 0.00956(18)
W3 0.0330(3) 0.0205(2) 0.0177(2) 0.00778(17) 0.01541(18) 0.01469(19)
Cu1 0.0310(7) 0.0254(7) 0.0247(7) 0.0131(6) 0.0180(6) 0.0184(6)
Cu2 0.0246(7) 0.0306(8) 0.0251(7) 0.0160(6) 0.0142(6) 0.0145(6)
O1 0.018(3) 0.023(4) 0.022(3) 0.011(3) 0.012(3) 0.019(3)
O2 0.026(4) 0.040(5) 0.023(4) 0.019(3) 0.014(3) 0.022(4)
O3 0.034(4) 0.025(4) 0.019(3) 0.012(3) 0.016(3) 0.011(3)
O4 0.027(4) 0.033(4) 0.030(4) 0.016(3) 0.018(3) 0.018(3)
O5 0.024(4) 0.025(4) 0.015(3) 0.004(3) 0.001(3) 0.001(3)
O6 0.031(4) 0.032(4) 0.032(4) 0.021(3) 0.023(3) 0.023(4)
O7 0.026(4) 0.020(4) 0.014(3) 0.006(3) 0.011(3) 0.007(3)
O8 0.013(3) 0.017(4) 0.019(3) 0.009(3) 0.005(3) 0.009(3)
O9 0.022(4) 0.032(4) 0.030(4) 0.011(3) 0.012(3) 0.014(3)
O10 0.062(6) 0.028(5) 0.034(5) 0.009(4) 0.028(4) 0.021(4)
O11 0.035(4) 0.039(5) 0.021(4) 0.015(3) 0.017(3) 0.022(4)
N1 0.028(5) 0.026(5) 0.033(5) 0.015(4) 0.019(4) 0.016(4)
N2 0.024(5) 0.026(5) 0.028(5) 0.010(4) 0.012(4) 0.013(4)
N3 0.029(5) 0.033(5) 0.027(5) 0.014(4) 0.017(4) 0.018(4)
N4 0.031(5) 0.024(5) 0.033(5) 0.009(4) 0.016(4) 0.015(4)
C1 0.029(6) 0.027(6) 0.033(6) 0.011(5) 0.013(5) 0.016(5)
C2 0.043(8) 0.040(8) 0.060(9) 0.026(7) 0.022(7) 0.030(7)
C3 0.074(10) 0.048(9) 0.057(9) 0.014(7) 0.040(8) 0.044(8)
C4 0.090(12) 0.060(10) 0.060(9) 0.023(8) 0.052(9) 0.049(9)
C5 0.053(8) 0.045(8) 0.046(8) 0.016(6) 0.033(7) 0.026(7)
C6 0.019(5) 0.025(6) 0.032(6) 0.008(5) 0.013(5) 0.013(5)
C7 0.040(7) 0.028(7) 0.043(7) 0.021(6) 0.018(6) 0.017(6)
C8 0.045(8) 0.028(7) 0.037(7) 0.016(6) 0.012(6) 0.011(6)
C9 0.040(7) 0.036(7) 0.029(6) 0.018(6) 0.015(5) 0.004(6)
C10 0.021(6) 0.037(7) 0.028(6) 0.014(5) 0.011(5) 0.017(5)
C11 0.042(7) 0.024(6) 0.030(6) 0.014(5) 0.023(5) 0.018(5)
C12 0.043(7) 0.040(7) 0.019(5) 0.013(5) 0.018(5) 0.021(6)
C13 0.065(9) 0.035(7) 0.016(6) 0.006(5) 0.014(6) 0.022(7)
C14 0.039(7) 0.061(9) 0.032(7) 0.022(6) 0.014(6) 0.036(7)
C15 0.032(7) 0.051(8) 0.040(7) 0.025(6) 0.017(6) 0.028(6)
C16 0.027(6) 0.026(6) 0.032(6) 0.010(5) 0.015(5) 0.000(5)
C17 0.053(9) 0.032(7) 0.058(8) 0.011(6) 0.044(7) 0.012(6)
C18 0.030(8) 0.062(10) 0.074(10) 0.016(8) 0.033(7) 0.010(7)
C19 0.017(6) 0.074(10) 0.048(8) 0.018(7) 0.010(6) 0.021(7)
C20 0.019(6) 0.049(8) 0.040(7) 0.019(6) 0.009(5) 0.017(6)
O1W 0.034(5) 0.042(5) 0.040(5) 0.013(4) 0.022(4) 0.019(4)

loop_
_atom_type_symbol
_atom_type_description
_atom_type_scat_dispersion_real
_atom_type_scat_dispersion_imag
_atom_type_scat_source
C C 0.0033 0.0016 'International Tables Vol C Tables 4.2.6.8 and 6.1.1.4'
H H 0.0000 0.0000 'International Tables Vol C Tables 4.2.6.8 and 6.1.1.4'
N N 0.0061 0.0033 'International Tables Vol C Tables 4.2.6.8 and 6.1.1.4'
O O 0.0106 0.0060 'International Tables Vol C Tables 4.2.6.8 and 6.1.1.4'
P P 0.1023 0.0942 'International Tables Vol C Tables 4.2.6.8 and 6.1.1.4'
Cu Cu 0.3201 1.2651 'International Tables Vol C Tables 4.2.6.8 and 6.1.1.4'
W W -0.8490 6.8722 'International Tables Vol C Tables 4.2.6.8 and 6.1.1.4'

loop_
_geom_angle_atom_site_label_1
_geom_angle_atom_site_label_2
_geom_angle_atom_site_label_3
_geom_angle
_geom_angle_site_symmetry_1
_geom_angle_site_symmetry_3
_geom_angle_publ_flag
O6 W1 O3 107.0(3) . . ?
O6 W1 O7 102.8(3) . . ?
O3 W1 O7 98.5(3) . . ?
O6 W1 O8 103.0(3) . . ?
O3 W1 O8 144.8(3) . . ?
O7 W1 O8 92.3(3) . . ?
O6 W1 O1 97.4(3) . . ?
O3 W1 O1 83.9(3) . . ?
O7 W1 O1 157.9(3) . . ?
O8 W1 O1 74.2(3) . . ?
O6 W1 O8 176.7(3) . 2_766 ?
O3 W1 O8 76.3(3) . 2_766 ?
O7 W1 O8 76.6(2) . 2_766 ?
O8 W1 O8 73.8(3) . 2_766 ?
O1 W1 O8 82.7(2) . 2_766 ?
O9 W2 O2 102.5(3) . . ?
O9 W2 O5 107.7(3) . . ?
O2 W2 O5 94.0(3) . . ?
O9 W2 O1 103.4(3) . . ?
O2 W2 O1 91.7(3) . . ?
O5 W2 O1 146.3(3) . . ?
O9 W2 O7 90.7(3) . 2_766 ?
O2 W2 O7 166.4(3) . 2_766 ?
O5 W2 O7 84.7(3) . 2_766 ?
O1 W2 O7 82.1(3) . 2_766 ?
O9 W2 O8 163.1(3) . . ?
O2 W2 O8 93.8(3) . . ?
O5 W2 O8 75.3(3) . . ?
O1 W2 O8 71.2(2) . . ?
O7 W2 O8 72.8(2) 2_766 . ?
O10 W3 O4 103.2(3) . . ?
O10 W3 O11 103.5(4) . . ?
O4 W3 O11 100.7(3) . . ?
O10 W3 O5 94.0(3) . 2_766 ?
O4 W3 O5 89.8(3) . 2_766 ?
O11 W3 O5 156.8(3) . 2_766 ?
O10 W3 O3 96.4(3) . . ?
O4 W3 O3 156.9(3) . . ?
O11 W3 O3 86.4(3) . . ?
O5 W3 O3 76.6(3) 2_766 . ?
O10 W3 O8 164.1(3) . 2_766 ?
O4 W3 O8 84.6(3) . 2_766 ?
O11 W3 O8 88.4(3) . 2_766 ?
O5 W3 O8 71.9(2) 2_766 2_766 ?
O3 W3 O8 73.6(2) . 2_766 ?
O11 Cu1 O1 91.6(3) . . ?
O11 Cu1 N1 92.7(3) . . ?
O1 Cu1 N1 172.7(3) . . ?
O11 Cu1 N2 156.1(3) . . ?
O1 Cu1 N2 93.3(3) . . ?
N1 Cu1 N2 80.4(3) . . ?
O11 Cu1 O1W 100.6(3) . . ?
O1 Cu1 O1W 98.6(3) . . ?
N1 Cu1 O1W 86.4(3) . . ?
N2 Cu1 O1W 101.8(3) . . ?
O4 Cu2 O2 97.5(3) 2_766 . ?
O4 Cu2 N4 93.3(3) 2_766 . ?
O2 Cu2 N4 165.5(3) . . ?
O4 Cu2 N3 155.0(3) 2_766 . ?
O2 Cu2 N3 92.9(3) . . ?
N4 Cu2 N3 81.1(4) . . ?
W2 O1 Cu1 134.6(3) . . ?
W2 O1 W1 108.7(3) . . ?
Cu1 O1 W1 116.3(3) . . ?
W2 O2 Cu2 130.3(4) . . ?
W1 O3 W3 115.9(3) . . ?
W3 O4 Cu2 140.7(4) . 2_766 ?
W2 O5 W3 113.6(3) . 2_766 ?
W1 O7 W2 114.6(3) . 2_766 ?
W1 O8 W3 150.7(3) . 2_766 ?
W1 O8 W2 103.1(3) . . ?
W3 O8 W2 95.9(2) 2_766 . ?
W1 O8 W1 106.2(3) . 2_766 ?
W3 O8 W1 94.1(2) 2_766 2_766 ?
W2 O8 W1 94.6(2) . 2_766 ?
W3 O11 Cu1 122.6(4) . . ?
C5 N1 C1 120.4(10) . . ?
C5 N1 Cu1 123.3(8) . . ?
C1 N1 Cu1 116.0(7) . . ?
C10 N2 C6 118.9(9) . . ?
C10 N2 Cu1 126.2(7) . . ?
C6 N2 Cu1 114.9(7) . . ?
C15 N3 C11 119.0(10) . . ?
C15 N3 Cu2 125.5(7) . . ?
C11 N3 Cu2 115.1(7) . . ?
C16 N4 C20 119.8(10) . . ?
C16 N4 Cu2 116.4(7) . . ?
C20 N4 Cu2 123.6(8) . . ?
N1 C1 C2 122.6(10) . . ?
N1 C1 C6 114.5(9) . . ?
C2 C1 C6 122.8(10) . . ?
C3 C2 C1 117.1(12) . . ?
C3 C2 H2A 121.5 . . ?
C1 C2 H2A 121.5 . . ?
C2 C3 C4 121.1(12) . . ?
C2 C3 H3A 119.4 . . ?
C4 C3 H3A 119.4 . . ?
C5 C4 C3 117.3(12) . . ?
C5 C4 H4A 121.4 . . ?
C3 C4 H4A 121.4 . . ?
N1 C5 C4 121.3(12) . . ?
N1 C5 H5A 119.3 . . ?
C4 C5 H5A 119.3 . . ?
N2 C6 C7 122.4(10) . . ?
N2 C6 C1 114.0(9) . . ?
C7 C6 C1 123.6(10) . . ?
C6 C7 C8 118.6(11) . . ?
C6 C7 H7A 120.7 . . ?
C8 C7 H7A 120.7 . . ?
C7 C8 C9 119.1(11) . . ?
C7 C8 H8A 120.4 . . ?
C9 C8 H8A 120.4 . . ?
C8 C9 C10 119.5(11) . . ?
C8 C9 H9A 120.2 . . ?
C10 C9 H9A 120.2 . . ?
N2 C10 C9 121.5(11) . . ?
N2 C10 H10A 119.3 . . ?
C9 C10 H10A 119.3 . . ?
C12 C11 N3 122.0(11) . . ?
C12 C11 C16 123.6(10) . . ?
N3 C11 C16 114.3(9) . . ?
C11 C12 C13 119.4(11) . . ?
C11 C12 H12A 120.3 . . ?
C13 C12 H12A 120.3 . . ?
C12 C13 C14 118.3(11) . . ?
C12 C13 H13A 120.9 . . ?
C14 C13 H13A 120.9 . . ?
C15 C14 C13 119.4(11) . . ?
C15 C14 H14A 120.3 . . ?
C13 C14 H14A 120.3 . . ?
N3 C15 C14 121.9(11) . . ?
N3 C15 H15A 119.1 . . ?
C14 C15 H15A 119.1 . . ?
N4 C16 C17 121.6(11) . . ?
N4 C16 C11 112.8(9) . . ?
C17 C16 C11 125.6(11) . . ?
C16 C17 C18 118.7(13) . . ?
C16 C17 H17A 120.6 . . ?
C18 C17 H17A 120.6 . . ?
C17 C18 C19 120.0(12) . . ?
C17 C18 H18A 120.0 . . ?
C19 C18 H18A 120.0 . . ?
C20 C19 C18 119.1(12) . . ?
C20 C19 H19A 120.4 . . ?
C18 C19 H19A 120.4 . . ?
N4 C20 C19 120.7(11) . . ?
N4 C20 H20A 119.6 . . ?
C19 C20 H20A 119.6 . . ?

loop_
_geom_bond_atom_site_label_1
_geom_bond_atom_site_label_2
_geom_bond_distance
_geom_bond_site_symmetry_2
_geom_bond_publ_flag
W1 O6 1.730(6) . ?
W1 O3 1.826(7) . ?
W1 O7 1.833(7) . ?
W1 O8 1.969(6) . ?
W1 O1 2.102(6) . ?
W1 O8 2.328(6) 2_766 ?
W2 O9 1.738(7) . ?
W2 O2 1.810(6) . ?
W2 O5 1.879(7) . ?
W2 O1 1.961(6) . ?
W2 O7 2.153(6) 2_766 ?
W2 O8 2.243(6) . ?
W3 O10 1.742(7) . ?
W3 O4 1.807(7) . ?
W3 O11 1.812(7) . ?
W3 O5 2.086(7) 2_766 ?
W3 O3 2.104(6) . ?
W3 O8 2.227(6) 2_766 ?
Cu1 O11 1.966(7) . ?
Cu1 O1 1.972(6) . ?
Cu1 N1 2.015(9) . ?
Cu1 N2 2.031(8) . ?
Cu1 O1W 2.285(8) . ?
Cu2 O4 1.899(7) 2_766 ?
Cu2 O2 1.907(7) . ?
Cu2 N4 1.978(9) . ?
Cu2 N3 1.993(9) . ?
O4 Cu2 1.899(7) 2_766 ?
O5 W3 2.086(7) 2_766 ?
O7 W2 2.153(6) 2_766 ?
O8 W3 2.227(6) 2_766 ?
O8 W1 2.328(6) 2_766 ?
N1 C5 1.325(13) . ?
N1 C1 1.346(13) . ?
N2 C10 1.332(12) . ?
N2 C6 1.370(13) . ?
N3 C15 1.329(13) . ?
N3 C11 1.355(13) . ?
N4 C16 1.355(13) . ?
N4 C20 1.358(14) . ?
C1 C2 1.386(16) . ?
C1 C6 1.496(14) . ?
C2 C3 1.375(17) . ?
C2 H2A 0.9300 . ?
C3 C4 1.412(18) . ?
C3 H3A 0.9300 . ?
C4 C5 1.399(17) . ?
C4 H4A 0.9300 . ?
C5 H5A 0.9300 . ?
C6 C7 1.379(15) . ?
C7 C8 1.387(16) . ?
C7 H7A 0.9300 . ?
C8 C9 1.387(16) . ?
C8 H8A 0.9300 . ?
C9 C10 1.398(14) . ?
C9 H9A 0.9300 . ?
C10 H10A 0.9300 . ?
C11 C12 1.355(15) . ?
C11 C16 1.495(16) . ?
C12 C13 1.386(16) . ?
C12 H12A 0.9300 . ?
C13 C14 1.388(16) . ?
C13 H13A 0.9300 . ?
C14 C15 1.369(15) . ?
C14 H14A 0.9300 . ?
C15 H15A 0.9300 . ?
C16 C17 1.379(15) . ?
C17 C18 1.381(19) . ?
C17 H17A 0.9300 . ?
C18 C19 1.390(19) . ?
C18 H18A 0.9300 . ?
C19 C20 1.382(15) . ?
C19 H19A 0.9300 . ?
C20 H20A 0.9300 . ?

loop_
_geom_torsion_atom_site_label_1
_geom_torsion_atom_site_label_2
_geom_torsion_atom_site_label_3
_geom_torsion_atom_site_label_4
_geom_torsion
_geom_torsion_site_symmetry_1
_geom_torsion_site_symmetry_2
_geom_torsion_site_symmetry_3
_geom_torsion_site_symmetry_4
_geom_torsion_publ_flag
O9 W2 O2 Cu2 -165.9(5) . . . . ?
O5 W2 O2 Cu2 -56.8(5) . . . . ?
O1 W2 O2 Cu2 90.0(5) . . . . ?
O7 W2 O2 Cu2 27.5(15) 2_766 . . . ?
O8 W2 O2 Cu2 18.7(5) . . . . ?
O6 W1 O3 W3 176.9(3) . . . . ?
O7 W1 O3 W3 -76.8(4) . . . . ?
O8 W1 O3 W3 29.7(7) . . . . ?
O1 W1 O3 W3 81.0(4) . . . . ?
O8 W1 O3 W3 -2.9(3) 2_766 . . . ?
O10 W3 O4 Cu2 -135.9(6) . . . 2_766 ?
O11 W3 O4 Cu2 117.3(6) . . . 2_766 ?
O5 W3 O4 Cu2 -41.8(6) 2_766 . . 2_766 ?
O3 W3 O4 Cu2 11.2(12) . . . 2_766 ?
O8 W3 O4 Cu2 30.0(6) 2_766 . . 2_766 ?
O9 W2 O5 W3 -177.9(3) . . . 2_766 ?
O2 W2 O5 W3 77.6(4) . . . 2_766 ?
O1 W2 O5 W3 -21.6(7) . . . 2_766 ?
O7 W2 O5 W3 -88.8(3) 2_766 . . 2_766 ?
O8 W2 O5 W3 -15.2(3) . . . 2_766 ?
O6 W1 O7 W2 173.5(3) . . . 2_766 ?
O3 W1 O7 W2 63.8(4) . . . 2_766 ?
O8 W1 O7 W2 -82.6(3) . . . 2_766 ?
O1 W1 O7 W2 -31.1(8) . . . 2_766 ?
O8 W1 O7 W2 -9.8(3) 2_766 . . 2_766 ?
O10 W3 O11 Cu1 85.5(5) . . . . ?
O4 W3 O11 Cu1 -168.0(4) . . . . ?
O5 W3 O11 Cu1 -52.7(10) 2_766 . . . ?
O3 W3 O11 Cu1 -10.2(4) . . . . ?
O8 W3 O11 Cu1 -83.9(4) 2_766 . . . ?
C5 N1 C1 C2 3.8(17) . . . . ?
Cu1 N1 C1 C2 178.3(9) . . . . ?
C5 N1 C1 C6 -178.6(10) . . . . ?
Cu1 N1 C1 C6 -4.1(12) . . . . ?
N1 C1 C2 C3 -2.1(18) . . . . ?
C6 C1 C2 C3 -179.6(11) . . . . ?
C1 C2 C3 C4 1(2) . . . . ?
C2 C3 C4 C5 -1(2) . . . . ?
C1 N1 C5 C4 -4.1(19) . . . . ?
Cu1 N1 C5 C4 -178.2(11) . . . . ?
C3 C4 C5 N1 3(2) . . . . ?
C10 N2 C6 C7 0.0(15) . . . . ?
Cu1 N2 C6 C7 178.9(8) . . . . ?
C10 N2 C6 C1 -177.9(9) . . . . ?
Cu1 N2 C6 C1 1.0(11) . . . . ?
N1 C1 C6 N2 2.0(14) . . . . ?
C2 C1 C6 N2 179.6(10) . . . . ?
N1 C1 C6 C7 -175.9(10) . . . . ?
C2 C1 C6 C7 1.7(17) . . . . ?
N2 C6 C7 C8 -0.1(17) . . . . ?
C1 C6 C7 C8 177.6(11) . . . . ?
C6 C7 C8 C9 -0.8(17) . . . . ?
C7 C8 C9 C10 1.6(17) . . . . ?
C6 N2 C10 C9 0.9(15) . . . . ?
Cu1 N2 C10 C9 -177.8(8) . . . . ?
C8 C9 C10 N2 -1.7(17) . . . . ?
C15 N3 C11 C12 -0.1(16) . . . . ?
Cu2 N3 C11 C12 173.1(8) . . . . ?
C15 N3 C11 C16 -176.3(10) . . . . ?
Cu2 N3 C11 C16 -3.1(12) . . . . ?
N3 C11 C12 C13 -0.4(16) . . . . ?
C16 C11 C12 C13 175.5(10) . . . . ?
C11 C12 C13 C14 0.0(16) . . . . ?
C12 C13 C14 C15 0.9(17) . . . . ?
C11 N3 C15 C14 1.1(17) . . . . ?
Cu2 N3 C15 C14 -171.4(9) . . . . ?
C13 C14 C15 N3 -1.5(18) . . . . ?
C20 N4 C16 C17 0.5(16) . . . . ?
Cu2 N4 C16 C17 175.4(9) . . . . ?
C20 N4 C16 C11 -179.9(10) . . . . ?
Cu2 N4 C16 C11 -5.0(11) . . . . ?
C12 C11 C16 N4 -170.9(10) . . . . ?
N3 C11 C16 N4 5.3(13) . . . . ?
C12 C11 C16 C17 8.7(18) . . . . ?
N3 C11 C16 C17 -175.1(10) . . . . ?
N4 C16 C17 C18 -1.3(18) . . . . ?
C11 C16 C17 C18 179.2(11) . . . . ?
C16 C17 C18 C19 1.2(19) . . . . ?
C17 C18 C19 C20 0(2) . . . . ?
C16 N4 C20 C19 0.4(17) . . . . ?
Cu2 N4 C20 C19 -174.1(9) . . . . ?
C18 C19 C20 N4 -0.5(19) . . . . ?
